data_7059229
loop_
_publ_author_name
'Kiyota, Sayori'
'Hirano, Masafumi'

_publ_section_title
;
 An insight into regioselectivity in the transformation through a
 ruthenacycle
;
_journal_issue 5
_journal_name_full 'New Journal of Chemistry'
_journal_page_first 2129
_journal_page_last 2145
_journal_paper_doi 10.1039/C9NJ04880D
_journal_volume 44
_journal_year 2020
_chemical_formula_moiety 'C21 H19 N O5'
_chemical_formula_sum 'C21 H19 N O5'
_chemical_formula_weight 365.38
_chemical_name_systematic 'methyl (2E,4E,6Z)-6-(4-methoxyphenyl)-7-(4-nitrophenyl)hepta-2,4,6-trienoate'
_chemical_properties_physical Heat-sensitive
_space_group_crystal_system monoclinic
_space_group_IT_number 14
_space_group_name_Hall '-P 2yn'
_space_group_name_H-M_alt 'P 1 21/n 1'
_atom_sites_solution_hydrogens geom
_atom_sites_solution_primary direct
_atom_sites_solution_secondary difmap
_audit_update_record
;
2019-07-13 deposited with the CCDC.	2020-01-07 downloaded from the CCDC.
;
_cell_angle_alpha 90.0000
_cell_angle_beta 92.983(7)
_cell_angle_gamma 90.0000
_cell_formula_units_Z 4
_cell_length_a 7.192(4)
_cell_length_b 13.350(7)
_cell_length_c 19.898(11)
_cell_measurement_reflns_used 3065
_cell_measurement_temperature 293
_cell_measurement_theta_max 27.28
_cell_measurement_theta_min 3.05
_cell_volume 1907.9(18)
_computing_cell_refinement CrystalClear
_computing_data_collection 'CrystalClear (Rigaku Inc., 2007)'
_computing_data_reduction CrystalClear
_computing_molecular_graphics 'CrystalStructure 4.3'
_computing_publication_material 'CrystalStructure 4.3 (Rigaku, 2018)'
_computing_structure_refinement 'SHELXL Version 2018/1 (Sheldrick, 2008)'
_computing_structure_solution SIR97
_diffrn_ambient_temperature 293
_diffrn_detector_area_resol_mean 7.314
_diffrn_measured_fraction_theta_full 0.998
_diffrn_measured_fraction_theta_max 0.993
_diffrn_measurement_device_type 'Rigaku Mercury70'
_diffrn_measurement_method \w
_diffrn_radiation_type 'Mo K\a'
_diffrn_radiation_wavelength 0.71075
_diffrn_reflns_av_R_equivalents 0.0422
_diffrn_reflns_av_unetI/netI 0.0560
_diffrn_reflns_Laue_measured_fraction_full 0.998
_diffrn_reflns_Laue_measured_fraction_max 0.993
_diffrn_reflns_limit_h_max 7
_diffrn_reflns_limit_h_min -9
_diffrn_reflns_limit_k_max 12
_diffrn_reflns_limit_k_min -17
_diffrn_reflns_limit_l_max 25
_diffrn_reflns_limit_l_min -25
_diffrn_reflns_number 15044
_diffrn_reflns_point_group_measured_fraction_full 0.998
_diffrn_reflns_point_group_measured_fraction_max 0.993
_diffrn_reflns_theta_full 25.242
_diffrn_reflns_theta_max 27.466
_diffrn_reflns_theta_min 3.052
_diffrn_standards_number 0
_exptl_absorpt_coefficient_mu 0.091
_exptl_absorpt_correction_T_max 0.993
_exptl_absorpt_correction_T_min 0.971
_exptl_absorpt_correction_type numerical
_exptl_absorpt_process_details 'NUMABS (Rigaku, 1999)'
_exptl_crystal_colour paleYellow
_exptl_crystal_density_diffrn 1.272
_exptl_crystal_density_method 'not measured'
_exptl_crystal_description needle
_exptl_crystal_F_000 768.00
_exptl_crystal_recrystallization_method 'Re-crystallisation from solvent: acetone'
_exptl_crystal_size_max 0.428
_exptl_crystal_size_mid 0.091
_exptl_crystal_size_min 0.074
_refine_diff_density_max 0.13
_refine_diff_density_min -0.16
_refine_ls_extinction_method none
_refine_ls_goodness_of_fit_ref 0.913
_refine_ls_hydrogen_treatment constr
_refine_ls_number_parameters 244
_refine_ls_number_reflns 4340
_refine_ls_number_restraints 0
_refine_ls_R_factor_all 0.1447
_refine_ls_R_factor_gt 0.0554
_refine_ls_shift/su_max 0.000
_refine_ls_structure_factor_coef Fsqd
_refine_ls_weighting_details 'w = 1/[\s^2^(Fo^2^)+(0.0891P)^2^] where P=(Fo^2^+2Fc^2^)/3'
_refine_ls_weighting_scheme calc
_refine_ls_wR_factor_gt 0.1377
_refine_ls_wR_factor_ref 0.1810
_reflns_Friedel_coverage 0.000
_reflns_number_gt 1896
_reflns_number_total 4340
_reflns_threshold_expression F^2^>2.0\s(F^2^)
_cod_data_source_file c9nj04880d2.cif
_cod_data_source_block SAY1535-1
_cod_depositor_comments
;Adding full bibliography for 7059229.cif.

 Adding full bibliography for 7059229.cif.
;
_cod_database_code 7059229

loop_
_space_group_symop_id
_space_group_symop_operation_xyz
1 +X,+Y,+Z
2 1/2-X,1/2+Y,1/2-Z
3 -X,-Y,-Z
4 -1/2+X,-1/2-Y,-1/2+Z

loop_
_atom_site_label
_atom_site_type_symbol
_atom_site_fract_x
_atom_site_fract_y
_atom_site_fract_z
_atom_site_U_iso_or_equiv
_atom_site_adp_type
_atom_site_occupancy
_atom_site_site_symmetry_order
_atom_site_calc_flag
_atom_site_refinement_flags_posn
_atom_site_refinement_flags_adp
O1 O -0.7751(3) -0.13688(16) 0.54331(10) 0.1068(7) Uani 1 1 d . .
O2 O -0.8328(3) -0.21258(13) 0.63967(10) 0.0900(6) Uani 1 1 d . .
O3 O 0.1059(3) 0.05395(13) 0.92936(9) 0.0941(6) Uani 1 1 d . .
O4 O 0.8506(3) 0.37857(16) 0.70400(12) 0.1080(7) Uani 1 1 d . .
O5 O 0.8833(3) 0.37423(17) 0.59736(12) 0.1183(8) Uani 1 1 d . .
N1 N 0.7951(3) 0.35654(16) 0.64701(14) 0.0809(6) Uani 1 1 d . .
C1 C -0.7304(4) -0.15566(18) 0.60092(14) 0.0689(7) Uani 1 1 d . .
C2 C -0.5628(4) -0.12028(17) 0.63809(12) 0.0659(6) Uani 1 1 d . .
H2 H -0.536983 -0.143019 0.681758 0.079 Uiso 1 1 calc R U
C3 C -0.4464(4) -0.05658(16) 0.61118(12) 0.0704(7) Uani 1 1 d . .
H3 H -0.471627 -0.037863 0.566616 0.084 Uiso 1 1 calc R U
C4 C -0.2846(4) -0.01429(17) 0.64554(12) 0.0712(7) Uani 1 1 d . .
H4 H -0.260832 -0.030691 0.690593 0.085 Uiso 1 1 calc R U
C5 C -0.1652(4) 0.04762(17) 0.61648(12) 0.0740(7) Uani 1 1 d . .
H5 H -0.190749 0.061428 0.571132 0.089 Uiso 1 1 calc R U
C6 C -0.0011(4) 0.09546(17) 0.64750(12) 0.0676(7) Uani 1 1 d . .
C7 C 0.1136(4) 0.14360(17) 0.60623(13) 0.0723(7) Uani 1 1 d . .
H7 H 0.075760 0.140331 0.560868 0.087 Uiso 1 1 calc R U
C8 C -1.0004(5) -0.2534(2) 0.60892(19) 0.1167(11) Uani 1 1 d . .
H8A H -1.062579 -0.292825 0.641268 0.140 Uiso 1 1 calc R U
H8B H -1.080562 -0.199797 0.593290 0.140 Uiso 1 1 calc R U
H8C H -0.970599 -0.294833 0.571563 0.140 Uiso 1 1 calc R U
C9 C 0.0324(3) 0.08479(15) 0.72176(12) 0.0615(6) Uani 1 1 d . .
C10 C -0.0937(4) 0.12129(17) 0.76623(13) 0.0726(7) Uani 1 1 d . .
H10 H -0.200577 0.153904 0.749475 0.087 Uiso 1 1 calc R U
C11 C -0.0637(4) 0.11014(18) 0.83418(13) 0.0784(8) Uani 1 1 d . .
H11 H -0.149662 0.135633 0.863038 0.094 Uiso 1 1 calc R U
C12 C 0.0928(4) 0.06149(16) 0.86038(12) 0.0673(7) Uani 1 1 d . .
C13 C 0.2199(3) 0.02459(16) 0.81779(12) 0.0647(6) Uani 1 1 d . .
H13 H 0.325882 -0.008635 0.834756 0.078 Uiso 1 1 calc R U
C14 C 0.1883(4) 0.03746(15) 0.74931(12) 0.0666(7) Uani 1 1 d . .
H14 H 0.275914 0.013163 0.720644 0.080 Uiso 1 1 calc R U
C15 C 0.2489(4) -0.0064(2) 0.95836(14) 0.0950(9) Uani 1 1 d . .
H15A H 0.243145 -0.005443 1.006454 0.114 Uiso 1 1 calc R U
H15B H 0.233820 -0.073837 0.942323 0.114 Uiso 1 1 calc R U
H15C H 0.367323 0.019046 0.946115 0.114 Uiso 1 1 calc R U
C16 C 0.2852(4) 0.19951(16) 0.62003(12) 0.0657(6) Uani 1 1 d . .
C17 C 0.3397(4) 0.24311(17) 0.68171(12) 0.0706(7) Uani 1 1 d . .
H17 H 0.262894 0.236930 0.717666 0.085 Uiso 1 1 calc R U
C18 C 0.5037(4) 0.29479(16) 0.69046(12) 0.0687(7) Uani 1 1 d . .
H18 H 0.537914 0.323209 0.731947 0.082 Uiso 1 1 calc R U
C19 C 0.6168(4) 0.30421(16) 0.63752(13) 0.0663(6) Uani 1 1 d . .
C20 C 0.5678(4) 0.26452(19) 0.57522(13) 0.0787(8) Uani 1 1 d . .
H20 H 0.644424 0.272528 0.539385 0.094 Uiso 1 1 calc R U
C21 C 0.4034(4) 0.21293(18) 0.56729(13) 0.0791(8) Uani 1 1 d . .
H21 H 0.369359 0.185956 0.525342 0.095 Uiso 1 1 calc R U

loop_
_atom_site_aniso_label
_atom_site_aniso_U_11
_atom_site_aniso_U_22
_atom_site_aniso_U_33
_atom_site_aniso_U_23
_atom_site_aniso_U_13
_atom_site_aniso_U_12
O1 0.1044(18) 0.1515(18) 0.0628(13) -0.0033(11) -0.0107(12) -0.0308(13)
O2 0.0679(14) 0.1048(13) 0.0973(14) 0.0124(10) 0.0033(11) -0.0208(10)
O3 0.0919(15) 0.1274(15) 0.0629(12) -0.0021(10) 0.0026(10) 0.0345(12)
O4 0.0906(17) 0.1429(17) 0.0895(16) -0.0208(12) -0.0059(12) -0.0233(13)
O5 0.0893(18) 0.169(2) 0.0978(17) 0.0167(14) 0.0151(14) -0.0414(14)
N1 0.0702(17) 0.0907(15) 0.0817(17) 0.0044(13) 0.0025(14) -0.0045(12)
C1 0.0680(19) 0.0757(15) 0.0635(16) -0.0089(13) 0.0066(14) -0.0018(13)
C2 0.0626(18) 0.0766(15) 0.0588(14) 0.0000(11) 0.0048(13) -0.0007(12)
C3 0.0723(19) 0.0790(15) 0.0595(15) -0.0008(12) 0.0013(13) -0.0024(14)
C4 0.0731(19) 0.0781(15) 0.0622(15) 0.0053(12) 0.0015(14) -0.0020(13)
C5 0.0736(19) 0.0834(16) 0.0648(16) 0.0100(12) 0.0000(14) -0.0093(14)
C6 0.0661(18) 0.0737(14) 0.0630(15) 0.0052(11) 0.0022(13) -0.0037(13)
C7 0.0726(19) 0.0828(16) 0.0613(15) 0.0044(12) 0.0018(13) -0.0104(13)
C8 0.078(2) 0.118(2) 0.153(3) -0.004(2) -0.003(2) -0.0253(19)
C9 0.0582(17) 0.0611(12) 0.0655(15) 0.0029(11) 0.0054(13) -0.0027(12)
C10 0.0574(17) 0.0857(16) 0.0747(18) 0.0055(13) 0.0042(14) 0.0186(13)
C11 0.069(2) 0.0970(18) 0.0697(18) -0.0037(13) 0.0109(14) 0.0265(15)
C12 0.0668(18) 0.0757(15) 0.0594(15) -0.0037(12) 0.0032(13) 0.0102(13)
C13 0.0558(16) 0.0707(14) 0.0673(16) -0.0004(11) 0.0013(13) 0.0134(12)
C14 0.0630(18) 0.0690(13) 0.0689(16) -0.0026(12) 0.0129(13) 0.0103(12)
C15 0.092(2) 0.122(2) 0.0698(18) 0.0113(16) -0.0083(16) 0.0125(18)
C16 0.0660(18) 0.0704(14) 0.0608(15) 0.0021(11) 0.0052(13) -0.0039(12)
C17 0.0733(19) 0.0745(14) 0.0648(16) -0.0004(12) 0.0121(13) -0.0046(13)
C18 0.076(2) 0.0684(14) 0.0613(15) -0.0030(11) 0.0023(14) -0.0003(13)
C19 0.0582(17) 0.0706(14) 0.0701(16) 0.0039(12) 0.0037(13) -0.0033(12)
C20 0.071(2) 0.0980(18) 0.0690(17) 0.0010(14) 0.0177(14) -0.0116(15)
C21 0.086(2) 0.0964(18) 0.0552(15) -0.0058(12) 0.0075(14) -0.0171(16)

loop_
_atom_type_symbol
_atom_type_description
_atom_type_scat_dispersion_real
_atom_type_scat_dispersion_imag
_atom_type_scat_source
C C 0.0033 0.0016
;
International Tables for Crystallography
(Vol. C, Tables 4.2.6.8 and 6.1.1.4)
;
H H 0.0000 0.0000
;
International Tables for Crystallography
(Vol. C, Table 6.1.1.4)
;
N N 0.0061 0.0033
;
International Tables for Crystallography
(Vol. C, Tables 4.2.6.8 and 6.1.1.4)
;
O O 0.0106 0.0060
;
International Tables for Crystallography
(Vol. C, Tables 4.2.6.8 and 6.1.1.4)
;

loop_
_geom_angle_atom_site_label_1
_geom_angle_atom_site_label_2
_geom_angle_atom_site_label_3
_geom_angle
C1 O2 C8 116.6(2)
C12 O3 C15 117.5(2)
O4 N1 O5 123.1(3)
O4 N1 C19 118.5(2)
O5 N1 C19 118.4(3)
O1 C1 O2 122.9(3)
O1 C1 C2 126.1(3)
O2 C1 C2 111.0(2)
C3 C2 C1 121.7(2)
C3 C2 H2 119.2
C1 C2 H2 119.2
C2 C3 C4 125.0(2)
C2 C3 H3 117.5
C4 C3 H3 117.5
C5 C4 C3 123.9(2)
C5 C4 H4 118.1
C3 C4 H4 118.1
C4 C5 C6 127.7(2)
C4 C5 H5 116.2
C6 C5 H5 116.2
C7 C6 C5 117.2(2)
C7 C6 C9 125.0(2)
C5 C6 C9 117.7(2)
C6 C7 C16 131.7(2)
C6 C7 H7 114.2
C16 C7 H7 114.2
O2 C8 H8A 109.5
O2 C8 H8B 109.5
H8A C8 H8B 109.5
O2 C8 H8C 109.5
H8A C8 H8C 109.5
H8B C8 H8C 109.5
C14 C9 C10 116.9(2)
C14 C9 C6 121.7(2)
C10 C9 C6 121.4(2)
C11 C10 C9 121.2(2)
C11 C10 H10 119.4
C9 C10 H10 119.4
C10 C11 C12 120.6(2)
C10 C11 H11 119.7
C12 C11 H11 119.7
C13 C12 O3 125.3(2)
C13 C12 C11 119.6(2)
O3 C12 C11 115.1(2)
C12 C13 C14 119.0(2)
C12 C13 H13 120.5
C14 C13 H13 120.5
C9 C14 C13 122.6(2)
C9 C14 H14 118.7
C13 C14 H14 118.7
O3 C15 H15A 109.5
O3 C15 H15B 109.5
H15A C15 H15B 109.5
O3 C15 H15C 109.5
H15A C15 H15C 109.5
H15B C15 H15C 109.5
C17 C16 C21 117.0(2)
C17 C16 C7 125.2(2)
C21 C16 C7 117.9(2)
C18 C17 C16 121.5(2)
C18 C17 H17 119.3
C16 C17 H17 119.3
C17 C18 C19 119.4(2)
C17 C18 H18 120.3
C19 C18 H18 120.3
C18 C19 C20 121.5(2)
C18 C19 N1 119.7(2)
C20 C19 N1 118.8(2)
C21 C20 C19 118.4(2)
C21 C20 H20 120.8
C19 C20 H20 120.8
C20 C21 C16 122.2(2)
C20 C21 H21 118.9
C16 C21 H21 118.9

loop_
_geom_bond_atom_site_label_1
_geom_bond_atom_site_label_2
_geom_bond_distance
O1 C1 1.201(3)
O2 C1 1.332(3)
O2 C8 1.431(3)
O3 C12 1.375(3)
O3 C15 1.406(3)
O4 N1 1.219(3)
O5 N1 1.225(3)
N1 C19 1.464(3)
C1 C2 1.460(4)
C2 C3 1.326(3)
C2 H2 0.9300
C3 C4 1.435(3)
C3 H3 0.9300
C4 C5 1.344(3)
C4 H4 0.9300
C5 C6 1.451(3)
C5 H5 0.9300
C6 C7 1.356(3)
C6 C9 1.491(3)
C7 C16 1.456(3)
C7 H7 0.9300
C8 H8A 0.9600
C8 H8B 0.9600
C8 H8C 0.9600
C9 C14 1.376(3)
C9 C10 1.388(3)
C10 C11 1.366(3)
C10 H10 0.9300
C11 C12 1.378(3)
C11 H11 0.9300
C12 C13 1.370(3)
C13 C14 1.381(3)
C13 H13 0.9300
C14 H14 0.9300
C15 H15A 0.9600
C15 H15B 0.9600
C15 H15C 0.9600
C16 C17 1.396(3)
C16 C21 1.396(3)
C17 C18 1.370(3)
C17 H17 0.9300
C18 C19 1.370(3)
C18 H18 0.9300
C19 C20 1.377(3)
C20 C21 1.370(3)
C20 H20 0.9300
C21 H21 0.9300

loop_
_geom_torsion_atom_site_label_1
_geom_torsion_atom_site_label_2
_geom_torsion_atom_site_label_3
_geom_torsion_atom_site_label_4
_geom_torsion
C8 O2 C1 O1 1.3(4)
C8 O2 C1 C2 -179.2(2)
O1 C1 C2 C3 4.4(4)
O2 C1 C2 C3 -175.1(2)
C1 C2 C3 C4 176.5(2)
C2 C3 C4 C5 177.7(2)
C3 C4 C5 C6 178.5(2)
C4 C5 C6 C7 170.8(2)
C4 C5 C6 C9 -6.9(4)
C5 C6 C7 C16 179.1(2)
C9 C6 C7 C16 -3.3(4)
C7 C6 C9 C14 -59.8(3)
C5 C6 C9 C14 117.8(3)
C7 C6 C9 C10 120.9(3)
C5 C6 C9 C10 -61.5(3)
C14 C9 C10 C11 -0.2(4)
C6 C9 C10 C11 179.1(2)
C9 C10 C11 C12 -0.5(4)
C15 O3 C12 C13 -7.9(4)
C15 O3 C12 C11 171.6(2)
C10 C11 C12 C13 0.4(4)
C10 C11 C12 O3 -179.2(2)
O3 C12 C13 C14 179.8(2)
C11 C12 C13 C14 0.3(4)
C10 C9 C14 C13 0.9(3)
C6 C9 C14 C13 -178.4(2)
C12 C13 C14 C9 -1.0(4)
C6 C7 C16 C17 -22.0(4)
C6 C7 C16 C21 159.6(3)
C21 C16 C17 C18 -1.4(4)
C7 C16 C17 C18 -179.9(2)
C16 C17 C18 C19 0.2(4)
C17 C18 C19 C20 1.3(4)
C17 C18 C19 N1 -178.0(2)
O4 N1 C19 C18 9.9(3)
O5 N1 C19 C18 -171.6(2)
O4 N1 C19 C20 -169.4(2)
O5 N1 C19 C20 9.1(4)
C18 C19 C20 C21 -1.3(4)
N1 C19 C20 C21 178.0(2)
C19 C20 C21 C16 0.0(4)
C17 C16 C21 C20 1.4(4)
C7 C16 C21 C20 179.9(2)
